data_4103022
loop_
_publ_author_name
'Yunbo Jiang'
'Leland R. Widger'
'Gary D. Kasper'
'Maxime A. Siegler'
'David P. Goldberg'

_publ_contact_author_address
;Department of Chemistry
Johns Hopkins University
Baltimore, MD, 21212
;
_publ_contact_author_email dpg@jhu.edu
_publ_contact_author_name 'David P. Goldberg'
_publ_section_title
;
 Iron(II)-Thiolate S-Oxygenation by O2: Synthetic Models of Cysteine
 Dioxygenase
;
_journal_name_full 'Journal of the American Chemical Society'
_journal_page_first 12214
_journal_page_last 12215
_journal_paper_doi 10.1021/ja105591q
_journal_volume 132
_journal_year 2010
_chemical_formula_moiety 'C28 H30 F3 Fe N3 O3 S2'
_chemical_formula_sum 'C28 H30 F3 Fe N3 O3 S2'
_chemical_formula_weight 633.52
_chemical_name_systematic
; 
 ? 
;
_space_group_IT_number 14
_symmetry_cell_setting monoclinic
_symmetry_space_group_name_Hall '-P 2ybc'
_symmetry_space_group_name_H-M 'P 1 21/c 1'
_atom_sites_solution_hydrogens difmap
_atom_sites_solution_primary direct
_atom_sites_solution_secondary difmap
_audit_creation_method SHELXL-97
_cell_angle_alpha 90.00
_cell_angle_beta 101.465(2)
_cell_angle_gamma 90.00
_cell_formula_units_Z 4
_cell_length_a 18.8432(4)
_cell_length_b 19.1963(3)
_cell_length_c 8.27657(18)
_cell_measurement_reflns_used 11639
_cell_measurement_temperature 110(2)
_cell_measurement_theta_max 25.30
_cell_measurement_theta_min 2.11
_cell_volume 2934.06(10)
_computing_cell_refinement
;
CrysAlisPro, Oxford Diffraction Ltd.,
Version 1.171.33.31 (release 08-01-2009 CrysAlis171 .NET)
(compiled Jan  8 2009,16:24:04)
;
_computing_data_collection
;
CrysAlisPro, Oxford Diffraction Ltd.,
Version 1.171.33.31 (release 08-01-2009 CrysAlis171 .NET)
(compiled Jan  8 2009,16:24:04)
;
_computing_data_reduction
;
CrysAlisPro, Oxford Diffraction Ltd.,
Version 1.171.33.31 (release 08-01-2009 CrysAlis171 .NET)
(compiled Jan  8 2009,16:24:04)
;
_computing_molecular_graphics 'SHELXTL v6.10 (Sheldrick, 2008)'
_computing_publication_material 'SHELXTL v6.10 (Sheldrick, 2008)'
_computing_structure_refinement 'SHELXL-97 (Sheldrick, 2008)'
_computing_structure_solution 'SHELXS_97 (Sheldrick, 2008)'
_diffrn_ambient_temperature 110(2)
_diffrn_detector_area_resol_mean 15.9890
_diffrn_measured_fraction_theta_full 0.996
_diffrn_measured_fraction_theta_max 0.996
_diffrn_measurement_device_type 'Goniometer KM4/Xcalibur, detector: Sapphire3'
_diffrn_measurement_method '\w and \f scans'
_diffrn_radiation_monochromator graphite
_diffrn_radiation_source 'Enhance (Mo) X-ray Source'
_diffrn_radiation_type MoK\a
_diffrn_radiation_wavelength 0.71073
_diffrn_reflns_av_R_equivalents 0.0376
_diffrn_reflns_av_sigmaI/netI 0.0424
_diffrn_reflns_limit_h_max 21
_diffrn_reflns_limit_h_min -22
_diffrn_reflns_limit_k_max 22
_diffrn_reflns_limit_k_min -22
_diffrn_reflns_limit_l_max 9
_diffrn_reflns_limit_l_min -9
_diffrn_reflns_number 21123
_diffrn_reflns_theta_full 25.00
_diffrn_reflns_theta_max 25.00
_diffrn_reflns_theta_min 2.12
_exptl_absorpt_coefficient_mu 0.710
_exptl_absorpt_correction_T_max 0.919
_exptl_absorpt_correction_T_min 0.842
_exptl_absorpt_correction_type analytical
_exptl_absorpt_process_details
;
CrysAlis RED, Oxford Diffraction Ltd.,
Version 1.171.33.31 (release 08-01-2009 CrysAlis171 .NET)
(compiled Jan  8 2009,16:24:04)
Analytical numeric absorption correction using a multifaceted crystal
            model based on expressions derived by R.C. Clark & J.S. Reid.
(Clark, R. C. & Reid, J. S. (1995). Acta Cryst. A51, 887-897)
;
_exptl_crystal_colour 'dark brown'
_exptl_crystal_density_diffrn 1.434
_exptl_crystal_density_method 'not measured'
_exptl_crystal_description rod
_exptl_crystal_F_000 1312
_exptl_crystal_size_max 0.37
_exptl_crystal_size_mid 0.19
_exptl_crystal_size_min 0.13
_refine_diff_density_max 0.442
_refine_diff_density_min -0.262
_refine_diff_density_rms 0.058
_refine_ls_extinction_method none
_refine_ls_goodness_of_fit_ref 1.052
_refine_ls_hydrogen_treatment constr
_refine_ls_matrix_type full
_refine_ls_number_parameters 367
_refine_ls_number_reflns 5139
_refine_ls_number_restraints 0
_refine_ls_restrained_S_all 1.052
_refine_ls_R_factor_all 0.0610
_refine_ls_R_factor_gt 0.0413
_refine_ls_shift/su_max 0.000
_refine_ls_shift/su_mean 0.000
_refine_ls_structure_factor_coef Fsqd
_refine_ls_weighting_details 'calc w=1/[\s^2^(Fo^2^)+(0.0512P)^2^+1.3235P] where P=(Fo^2^+2Fc^2^)/3'
_refine_ls_weighting_scheme calc
_refine_ls_wR_factor_gt 0.0936
_refine_ls_wR_factor_ref 0.0996
_reflns_number_gt 4054
_reflns_number_total 5139
_reflns_threshold_expression I>2\s(I)
_cod_data_source_file ja105591q_si_001_2.cif
_cod_data_source_block x0555a
_cod_original_sg_symbol_H-M 'P 21/c'
_cod_database_code 4103022

loop_
_symmetry_equiv_pos_as_xyz
'x, y, z'
'-x, y+1/2, -z+1/2'
'-x, -y, -z'
'x, -y-1/2, z-1/2'

loop_
_atom_site_label
_atom_site_type_symbol
_atom_site_fract_x
_atom_site_fract_y
_atom_site_fract_z
_atom_site_U_iso_or_equiv
_atom_site_adp_type
_atom_site_occupancy
_atom_site_symmetry_multiplicity
_atom_site_calc_flag
_atom_site_refinement_flags
Fe1 Fe 0.23289(2) 0.042302(19) 0.80810(4) 0.02443(12) Uani 1 1 d .
S1 S 0.28297(4) 0.12104(4) 1.00680(9) 0.03393(19) Uani 1 1 d .
S2 S 0.14083(4) -0.09118(4) 0.85577(9) 0.03026(18) Uani 1 1 d .
C1 C 0.20279(16) 0.14584(14) 1.0714(4) 0.0322(7) Uani 1 1 d .
C2 C 0.20713(19) 0.18161(15) 1.2202(4) 0.0417(8) Uani 1 1 d .
H2 H 0.2533 0.1933 1.2840 0.050 Uiso 1 1 calc R
C3 C 0.1452(2) 0.20021(16) 1.2757(4) 0.0484(9) Uani 1 1 d .
H3 H 0.1491 0.2253 1.3759 0.058 Uiso 1 1 calc R
C4 C 0.07762(19) 0.18234(16) 1.1858(5) 0.0492(9) Uani 1 1 d .
H4 H 0.0353 0.1939 1.2262 0.059 Uiso 1 1 calc R
C5 C 0.07160(17) 0.14796(14) 1.0385(4) 0.0398(8) Uani 1 1 d .
H5 H 0.0251 0.1354 0.9779 0.048 Uiso 1 1 calc R
C6 C 0.13332(15) 0.13129(13) 0.9766(3) 0.0301(6) Uani 1 1 d .
C7 C 0.08345(15) 0.10163(14) 0.6932(4) 0.0313(6) Uani 1 1 d .
C8 C 0.01621(17) 0.14560(16) 0.6633(4) 0.0474(9) Uani 1 1 d .
H8A H -0.0255 0.1168 0.6742 0.071 Uiso 1 1 calc R
H8B H 0.0086 0.1652 0.5518 0.071 Uiso 1 1 calc R
H8C H 0.0217 0.1835 0.7442 0.071 Uiso 1 1 calc R
C9 C 0.10020(15) 0.06239(14) 0.5516(4) 0.0309(6) Uani 1 1 d .
C10 C 0.05257(16) 0.04933(15) 0.4032(4) 0.0383(7) Uani 1 1 d .
H10 H 0.0035 0.0640 0.3872 0.046 Uiso 1 1 calc R
C11 C 0.07769(17) 0.01478(16) 0.2799(4) 0.0410(8) Uani 1 1 d .
H11 H 0.0455 0.0043 0.1792 0.049 Uiso 1 1 calc R
C12 C 0.14920(17) -0.00464(15) 0.3021(4) 0.0373(7) Uani 1 1 d .
H12 H 0.1673 -0.0272 0.2164 0.045 Uiso 1 1 calc R
C13 C 0.19435(15) 0.00949(14) 0.4525(3) 0.0288(6) Uani 1 1 d .
C14 C 0.27291(15) -0.00607(14) 0.4962(3) 0.0295(6) Uani 1 1 d .
C15 C 0.30950(18) -0.03245(19) 0.3637(4) 0.0463(8) Uani 1 1 d .
H15A H 0.3616 -0.0370 0.4074 0.070 Uiso 1 1 calc R
H15B H 0.3015 0.0004 0.2712 0.070 Uiso 1 1 calc R
H15C H 0.2894 -0.0780 0.3256 0.070 Uiso 1 1 calc R
C16 C 0.38120(14) -0.00086(13) 0.6998(3) 0.0259(6) Uani 1 1 d .
C17 C 0.40984(15) -0.06474(14) 0.7603(4) 0.0318(7) Uani 1 1 d .
C18 C 0.48452(16) -0.06893(16) 0.8137(4) 0.0385(7) Uani 1 1 d .
H18 H 0.5056 -0.1119 0.8556 0.046 Uiso 1 1 calc R
C19 C 0.52829(16) -0.01261(16) 0.8072(4) 0.0396(7) Uani 1 1 d .
H19 H 0.5792 -0.0169 0.8429 0.048 Uiso 1 1 calc R
C20 C 0.49866(16) 0.05015(16) 0.7490(4) 0.0381(7) Uani 1 1 d .
H20 H 0.5297 0.0889 0.7451 0.046 Uiso 1 1 calc R
C21 C 0.42427(15) 0.05829(14) 0.6955(3) 0.0307(6) Uani 1 1 d .
C22 C 0.36200(17) -0.12763(15) 0.7735(4) 0.0444(8) Uani 1 1 d .
H22 H 0.3105 -0.1134 0.7326 0.053 Uiso 1 1 calc R
C23 C 0.3787(3) -0.1878(2) 0.6660(7) 0.0953(17) Uani 1 1 d .
H23A H 0.3733 -0.1719 0.5517 0.143 Uiso 1 1 calc R
H23B H 0.3450 -0.2262 0.6712 0.143 Uiso 1 1 calc R
H23C H 0.4284 -0.2038 0.7061 0.143 Uiso 1 1 calc R
C24 C 0.3699(2) -0.1500(2) 0.9528(5) 0.0756(13) Uani 1 1 d .
H24A H 0.4201 -0.1639 0.9962 0.113 Uiso 1 1 calc R
H24B H 0.3376 -0.1894 0.9597 0.113 Uiso 1 1 calc R
H24C H 0.3570 -0.1110 1.0179 0.113 Uiso 1 1 calc R
C25 C 0.39225(17) 0.12832(15) 0.6338(4) 0.0381(7) Uani 1 1 d .
H25 H 0.3387 0.1256 0.6268 0.046 Uiso 1 1 calc R
C26 C 0.4049(3) 0.14398(19) 0.4623(4) 0.0672(12) Uani 1 1 d .
H26A H 0.4570 0.1448 0.4641 0.101 Uiso 1 1 calc R
H26B H 0.3839 0.1894 0.4262 0.101 Uiso 1 1 calc R
H26C H 0.3819 0.1079 0.3858 0.101 Uiso 1 1 calc R
C27 C 0.4206(2) 0.18810(16) 0.7491(4) 0.0541(9) Uani 1 1 d .
H27A H 0.4132 0.1774 0.8603 0.081 Uiso 1 1 calc R
H27B H 0.3945 0.2309 0.7096 0.081 Uiso 1 1 calc R
H27C H 0.4724 0.1945 0.7517 0.081 Uiso 1 1 calc R
C28 C 0.16254(18) -0.17607(16) 0.9509(5) 0.0483(9) Uani 1 1 d .
N1 N 0.13247(12) 0.09622(11) 0.8263(3) 0.0282(5) Uani 1 1 d .
N2 N 0.16946(12) 0.04158(11) 0.5729(3) 0.0276(5) Uani 1 1 d .
N3 N 0.30385(12) 0.00676(11) 0.6459(3) 0.0256(5) Uani 1 1 d .
O1 O 0.21056(10) -0.05448(9) 0.9015(2) 0.0312(4) Uani 1 1 d .
O2 O 0.11967(12) -0.10556(11) 0.6828(2) 0.0441(5) Uani 1 1 d .
O3 O 0.08588(11) -0.06441(11) 0.9349(3) 0.0403(5) Uani 1 1 d .
F1 F 0.20701(11) -0.21154(10) 0.8773(3) 0.0663(6) Uani 1 1 d .
F2 F 0.19237(13) -0.17003(11) 1.1085(3) 0.0697(6) Uani 1 1 d .
F3 F 0.10208(11) -0.21353(10) 0.9397(3) 0.0744(7) Uani 1 1 d .

loop_
_atom_site_aniso_label
_atom_site_aniso_U_11
_atom_site_aniso_U_22
_atom_site_aniso_U_33
_atom_site_aniso_U_23
_atom_site_aniso_U_13
_atom_site_aniso_U_12
Fe1 0.0228(2) 0.0318(2) 0.0171(2) 0.00010(16) -0.00019(15) 0.00360(16)
S1 0.0275(4) 0.0446(4) 0.0279(4) -0.0087(3) 0.0010(3) 0.0006(3)
S2 0.0277(4) 0.0341(4) 0.0266(4) 0.0008(3) -0.0005(3) 0.0003(3)
C1 0.0397(18) 0.0275(14) 0.0301(16) 0.0011(12) 0.0087(14) 0.0032(12)
C2 0.049(2) 0.0353(16) 0.0401(19) -0.0073(14) 0.0058(16) 0.0013(14)
C3 0.061(2) 0.0380(17) 0.050(2) -0.0170(15) 0.0202(19) 0.0054(16)
C4 0.049(2) 0.0378(17) 0.067(3) -0.0095(16) 0.027(2) 0.0059(15)
C5 0.0362(18) 0.0329(15) 0.052(2) -0.0025(14) 0.0117(16) 0.0050(13)
C6 0.0329(17) 0.0251(14) 0.0331(17) 0.0018(12) 0.0084(13) 0.0032(11)
C7 0.0210(15) 0.0282(14) 0.0414(18) 0.0039(12) -0.0017(13) 0.0018(11)
C8 0.0327(18) 0.0384(17) 0.063(2) -0.0081(16) -0.0097(16) 0.0070(14)
C9 0.0262(16) 0.0304(14) 0.0328(17) 0.0074(12) -0.0023(13) -0.0009(11)
C10 0.0290(16) 0.0403(16) 0.0374(18) 0.0042(14) -0.0130(14) 0.0005(13)
C11 0.0399(19) 0.0431(17) 0.0315(17) 0.0008(14) -0.0134(14) -0.0038(14)
C12 0.0436(19) 0.0388(16) 0.0255(16) -0.0003(13) -0.0028(14) -0.0041(14)
C13 0.0308(16) 0.0311(14) 0.0221(15) 0.0037(11) -0.0010(12) -0.0040(12)
C14 0.0326(16) 0.0330(14) 0.0228(15) -0.0003(12) 0.0053(13) -0.0034(12)
C15 0.042(2) 0.072(2) 0.0258(17) -0.0133(15) 0.0076(15) -0.0044(16)
C16 0.0229(14) 0.0367(15) 0.0180(14) -0.0078(11) 0.0039(11) 0.0024(11)
C17 0.0264(16) 0.0365(15) 0.0325(17) -0.0071(12) 0.0061(13) 0.0017(12)
C18 0.0297(17) 0.0400(16) 0.0449(19) -0.0014(14) 0.0050(15) 0.0093(13)
C19 0.0204(16) 0.0537(18) 0.0453(19) -0.0032(15) 0.0079(14) 0.0031(14)
C20 0.0272(16) 0.0474(18) 0.0412(18) -0.0025(14) 0.0107(14) -0.0041(13)
C21 0.0294(16) 0.0390(16) 0.0245(16) -0.0042(12) 0.0075(13) -0.0004(12)
C22 0.0312(18) 0.0342(16) 0.063(2) -0.0009(15) -0.0030(16) -0.0002(13)
C23 0.073(3) 0.050(2) 0.159(5) -0.039(3) 0.012(3) -0.008(2)
C24 0.045(2) 0.070(3) 0.099(3) 0.045(2) -0.016(2) -0.0177(19)
C25 0.0338(18) 0.0399(16) 0.0397(19) 0.0021(13) 0.0045(14) -0.0061(13)
C26 0.105(4) 0.054(2) 0.039(2) 0.0011(17) 0.008(2) 0.007(2)
C27 0.072(3) 0.0401(18) 0.047(2) 0.0003(15) 0.0059(19) 0.0033(17)
C28 0.040(2) 0.0391(18) 0.061(2) 0.0104(16) -0.0017(18) -0.0060(15)
N1 0.0248(13) 0.0279(11) 0.0316(14) 0.0030(10) 0.0044(11) -0.0005(9)
N2 0.0262(13) 0.0303(11) 0.0235(12) 0.0037(10) -0.0017(10) -0.0016(10)
N3 0.0240(12) 0.0324(12) 0.0187(12) -0.0022(9) 0.0002(10) -0.0012(9)
O1 0.0279(11) 0.0316(10) 0.0309(11) 0.0029(8) -0.0019(9) 0.0008(8)
O2 0.0432(14) 0.0557(13) 0.0290(12) -0.0051(10) -0.0034(10) -0.0014(10)
O3 0.0309(12) 0.0492(12) 0.0399(13) -0.0047(10) 0.0051(10) -0.0020(9)
F1 0.0500(13) 0.0393(11) 0.1044(18) -0.0076(11) 0.0029(12) 0.0080(9)
F2 0.0797(16) 0.0657(13) 0.0526(14) 0.0290(11) -0.0140(12) -0.0074(11)
F3 0.0489(13) 0.0527(12) 0.1135(19) 0.0253(12) -0.0032(13) -0.0165(10)

loop_
_atom_type_symbol
_atom_type_description
_atom_type_scat_dispersion_real
_atom_type_scat_dispersion_imag
_atom_type_scat_source
C C 0.0033 0.0016 'International Tables Vol C Tables 4.2.6.8 and 6.1.1.4'
H H 0.0000 0.0000 'International Tables Vol C Tables 4.2.6.8 and 6.1.1.4'
F F 0.0171 0.0103 'International Tables Vol C Tables 4.2.6.8 and 6.1.1.4'
Fe Fe 0.3463 0.8444 'International Tables Vol C Tables 4.2.6.8 and 6.1.1.4'
N N 0.0061 0.0033 'International Tables Vol C Tables 4.2.6.8 and 6.1.1.4'
O O 0.0106 0.0060 'International Tables Vol C Tables 4.2.6.8 and 6.1.1.4'
S S 0.1246 0.1234 'International Tables Vol C Tables 4.2.6.8 and 6.1.1.4'

loop_
_geom_angle_atom_site_label_1
_geom_angle_atom_site_label_2
_geom_angle_atom_site_label_3
_geom_angle
N2 Fe1 O1 102.77(8)
N2 Fe1 N3 74.32(8)
O1 Fe1 N3 98.20(8)
N2 Fe1 N1 73.89(9)
O1 Fe1 N1 98.91(8)
N3 Fe1 N1 146.47(8)
N2 Fe1 S1 139.13(6)
O1 Fe1 S1 113.92(6)
N3 Fe1 S1 115.57(6)
N1 Fe1 S1 82.95(6)
C1 S1 Fe1 98.05(10)
O3 S2 O2 116.39(13)
O3 S2 O1 113.68(12)
O2 S2 O1 113.92(12)
O3 S2 C28 104.18(15)
O2 S2 C28 104.68(15)
O1 S2 C28 101.81(13)
C2 C1 C6 118.1(3)
C2 C1 S1 119.7(2)
C6 C1 S1 122.2(2)
C3 C2 C1 120.9(3)
C3 C2 H2 119.5
C1 C2 H2 119.5
C2 C3 C4 120.3(3)
C2 C3 H3 119.9
C4 C3 H3 119.9
C5 C4 C3 120.1(3)
C5 C4 H4 119.9
C3 C4 H4 119.9
C4 C5 C6 120.5(3)
C4 C5 H5 119.7
C6 C5 H5 119.7
C5 C6 N1 124.6(3)
C5 C6 C1 119.8(3)
N1 C6 C1 115.5(2)
N1 C7 C9 113.9(2)
N1 C7 C8 128.5(3)
C9 C7 C8 117.5(3)
C7 C8 H8A 109.5
C7 C8 H8B 109.5
H8A C8 H8B 109.5
C7 C8 H8C 109.5
H8A C8 H8C 109.5
H8B C8 H8C 109.5
N2 C9 C10 120.1(3)
N2 C9 C7 113.7(2)
C10 C9 C7 126.1(3)
C11 C10 C9 119.0(3)
C11 C10 H10 120.5
C9 C10 H10 120.5
C12 C11 C10 120.2(3)
C12 C11 H11 119.9
C10 C11 H11 119.9
C11 C12 C13 118.5(3)
C11 C12 H12 120.8
C13 C12 H12 120.8
N2 C13 C12 121.1(3)
N2 C13 C14 113.1(2)
C12 C13 C14 125.7(3)
N3 C14 C13 115.9(2)
N3 C14 C15 125.9(3)
C13 C14 C15 118.2(2)
C14 C15 H15A 109.5
C14 C15 H15B 109.5
H15A C15 H15B 109.5
C14 C15 H15C 109.5
H15A C15 H15C 109.5
H15B C15 H15C 109.5
C17 C16 C21 122.6(3)
C17 C16 N3 119.7(2)
C21 C16 N3 117.7(2)
C18 C17 C16 117.4(3)
C18 C17 C22 120.5(3)
C16 C17 C22 122.1(3)
C19 C18 C17 121.5(3)
C19 C18 H18 119.3
C17 C18 H18 119.3
C18 C19 C20 120.0(3)
C18 C19 H19 120.0
C20 C19 H19 120.0
C19 C20 C21 121.5(3)
C19 C20 H20 119.2
C21 C20 H20 119.2
C20 C21 C16 116.9(3)
C20 C21 C25 120.9(3)
C16 C21 C25 122.2(3)
C17 C22 C24 110.4(3)
C17 C22 C23 111.3(3)
C24 C22 C23 111.3(3)
C17 C22 H22 107.9
C24 C22 H22 107.9
C23 C22 H22 107.9
C22 C23 H23A 109.5
C22 C23 H23B 109.5
H23A C23 H23B 109.5
C22 C23 H23C 109.5
H23A C23 H23C 109.5
H23B C23 H23C 109.5
C22 C24 H24A 109.5
C22 C24 H24B 109.5
H24A C24 H24B 109.5
C22 C24 H24C 109.5
H24A C24 H24C 109.5
H24B C24 H24C 109.5
C26 C25 C21 111.4(3)
C26 C25 C27 109.7(3)
C21 C25 C27 112.9(3)
C26 C25 H25 107.5
C21 C25 H25 107.5
C27 C25 H25 107.5
C25 C26 H26A 109.5
C25 C26 H26B 109.5
H26A C26 H26B 109.5
C25 C26 H26C 109.5
H26A C26 H26C 109.5
H26B C26 H26C 109.5
C25 C27 H27A 109.5
C25 C27 H27B 109.5
H27A C27 H27B 109.5
C25 C27 H27C 109.5
H27A C27 H27C 109.5
H27B C27 H27C 109.5
F2 C28 F1 108.5(3)
F2 C28 F3 107.8(3)
F1 C28 F3 107.5(3)
F2 C28 S2 111.3(2)
F1 C28 S2 111.8(2)
F3 C28 S2 109.7(2)
C7 N1 C6 126.4(2)
C7 N1 Fe1 117.42(18)
C6 N1 Fe1 115.31(17)
C13 N2 C9 121.1(2)
C13 N2 Fe1 118.85(18)
C9 N2 Fe1 119.07(19)
C14 N3 C16 121.0(2)
C14 N3 Fe1 115.92(19)
C16 N3 Fe1 123.05(16)
S2 O1 Fe1 124.46(11)

loop_
_geom_bond_atom_site_label_1
_geom_bond_atom_site_label_2
_geom_bond_distance
Fe1 N2 2.072(2)
Fe1 O1 2.0870(18)
Fe1 N3 2.184(2)
Fe1 N1 2.188(2)
Fe1 S1 2.2942(8)
S1 C1 1.765(3)
S2 O3 1.426(2)
S2 O2 1.434(2)
S2 O1 1.473(2)
S2 C28 1.821(3)
C1 C2 1.398(4)
C1 C6 1.414(4)
C2 C3 1.383(4)
C2 H2 0.9500
C3 C4 1.385(5)
C3 H3 0.9500
C4 C5 1.371(4)
C4 H4 0.9500
C5 C6 1.398(4)
C5 H5 0.9500
C6 N1 1.412(3)
C7 N1 1.293(3)
C7 C9 1.480(4)
C7 C8 1.502(4)
C8 H8A 0.9800
C8 H8B 0.9800
C8 H8C 0.9800
C9 N2 1.343(3)
C9 C10 1.392(4)
C10 C11 1.377(4)
C10 H10 0.9500
C11 C12 1.375(4)
C11 H11 0.9500
C12 C13 1.388(4)
C12 H12 0.9500
C13 N2 1.334(3)
C13 C14 1.483(4)
C14 N3 1.284(3)
C14 C15 1.495(4)
C15 H15A 0.9800
C15 H15B 0.9800
C15 H15C 0.9800
C16 C17 1.392(4)
C16 C21 1.400(4)
C16 N3 1.444(3)
C17 C18 1.391(4)
C17 C22 1.523(4)
C18 C19 1.367(4)
C18 H18 0.9500
C19 C20 1.374(4)
C19 H19 0.9500
C20 C21 1.392(4)
C20 H20 0.9500
C21 C25 1.520(4)
C22 C24 1.524(5)
C22 C23 1.528(5)
C22 H22 1.0000
C23 H23A 0.9800
C23 H23B 0.9800
C23 H23C 0.9800
C24 H24A 0.9800
C24 H24B 0.9800
C24 H24C 0.9800
C25 C26 1.515(5)
C25 C27 1.520(4)
C25 H25 1.0000
C26 H26A 0.9800
C26 H26B 0.9800
C26 H26C 0.9800
C27 H27A 0.9800
C27 H27B 0.9800
C27 H27C 0.9800
C28 F2 1.319(4)
C28 F1 1.319(4)
C28 F3 1.335(4)

loop_
_geom_torsion_atom_site_label_1
_geom_torsion_atom_site_label_2
_geom_torsion_atom_site_label_3
_geom_torsion_atom_site_label_4
_geom_torsion
N2 Fe1 S1 C1 73.14(14)
O1 Fe1 S1 C1 -78.75(11)
N3 Fe1 S1 C1 168.59(11)
N1 Fe1 S1 C1 17.91(11)
Fe1 S1 C1 C2 164.7(2)
Fe1 S1 C1 C6 -15.9(2)
C6 C1 C2 C3 2.1(4)
S1 C1 C2 C3 -178.5(2)
C1 C2 C3 C4 1.3(5)
C2 C3 C4 C5 -2.0(5)
C3 C4 C5 C6 -0.7(5)
C4 C5 C6 N1 -179.8(3)
C4 C5 C6 C1 4.2(4)
C2 C1 C6 C5 -4.8(4)
S1 C1 C6 C5 175.8(2)
C2 C1 C6 N1 178.9(2)
S1 C1 C6 N1 -0.6(3)
N1 C7 C9 N2 -14.6(3)
C8 C7 C9 N2 161.4(2)
N1 C7 C9 C10 168.6(3)
C8 C7 C9 C10 -15.5(4)
N2 C9 C10 C11 0.2(4)
C7 C9 C10 C11 176.8(3)
C9 C10 C11 C12 -1.8(4)
C10 C11 C12 C13 2.0(4)
C11 C12 C13 N2 -0.5(4)
C11 C12 C13 C14 -178.4(3)
N2 C13 C14 N3 6.6(3)
C12 C13 C14 N3 -175.3(3)
N2 C13 C14 C15 -171.2(2)
C12 C13 C14 C15 6.8(4)
C21 C16 C17 C18 -1.7(4)
N3 C16 C17 C18 -178.7(2)
C21 C16 C17 C22 176.4(3)
N3 C16 C17 C22 -0.6(4)
C16 C17 C18 C19 0.0(4)
C22 C17 C18 C19 -178.2(3)
C17 C18 C19 C20 0.9(5)
C18 C19 C20 C21 0.0(5)
C19 C20 C21 C16 -1.6(4)
C19 C20 C21 C25 179.1(3)
C17 C16 C21 C20 2.5(4)
N3 C16 C21 C20 179.6(2)
C17 C16 C21 C25 -178.3(2)
N3 C16 C21 C25 -1.2(4)
C18 C17 C22 C24 60.4(4)
C16 C17 C22 C24 -117.7(3)
C18 C17 C22 C23 -63.8(4)
C16 C17 C22 C23 118.2(3)
C20 C21 C25 C26 75.2(4)
C16 C21 C25 C26 -104.0(3)
C20 C21 C25 C27 -48.8(4)
C16 C21 C25 C27 132.0(3)
O3 S2 C28 F2 -65.8(3)
O2 S2 C28 F2 171.5(2)
O1 S2 C28 F2 52.6(3)
O3 S2 C28 F1 172.6(2)
O2 S2 C28 F1 49.9(3)
O1 S2 C28 F1 -68.9(3)
O3 S2 C28 F3 53.4(3)
O2 S2 C28 F3 -69.3(3)
O1 S2 C28 F3 171.9(2)
C9 C7 N1 C6 175.7(2)
C8 C7 N1 C6 0.2(5)
C9 C7 N1 Fe1 6.9(3)
C8 C7 N1 Fe1 -168.5(2)
C5 C6 N1 C7 34.2(4)
C1 C6 N1 C7 -149.7(3)
C5 C6 N1 Fe1 -156.9(2)
C1 C6 N1 Fe1 19.2(3)
N2 Fe1 N1 C7 0.75(19)
O1 Fe1 N1 C7 -100.06(19)
N3 Fe1 N1 C7 19.8(3)
S1 Fe1 N1 C7 146.73(19)
N2 Fe1 N1 C6 -169.21(19)
O1 Fe1 N1 C6 89.97(17)
N3 Fe1 N1 C6 -150.15(17)
S1 Fe1 N1 C6 -23.24(16)
C12 C13 N2 C9 -1.2(4)
C14 C13 N2 C9 176.9(2)
C12 C13 N2 Fe1 167.1(2)
C14 C13 N2 Fe1 -14.7(3)
C10 C9 N2 C13 1.4(4)
C7 C9 N2 C13 -175.7(2)
C10 C9 N2 Fe1 -166.9(2)
C7 C9 N2 Fe1 16.0(3)
O1 Fe1 N2 C13 -82.32(19)
N3 Fe1 N2 C13 12.75(18)
N1 Fe1 N2 C13 -178.0(2)
S1 Fe1 N2 C13 123.89(17)
O1 Fe1 N2 C9 86.23(19)
N3 Fe1 N2 C9 -178.7(2)
N1 Fe1 N2 C9 -9.50(18)
S1 Fe1 N2 C9 -67.6(2)
C13 C14 N3 C16 -174.9(2)
C15 C14 N3 C16 2.8(4)
C13 C14 N3 Fe1 3.8(3)
C15 C14 N3 Fe1 -178.5(2)
C17 C16 N3 C14 -89.4(3)
C21 C16 N3 C14 93.5(3)
C17 C16 N3 Fe1 92.0(3)
C21 C16 N3 Fe1 -85.2(3)
N2 Fe1 N3 C14 -8.58(18)
O1 Fe1 N3 C14 92.46(19)
N1 Fe1 N3 C14 -27.6(3)
S1 Fe1 N3 C14 -146.00(17)
N2 Fe1 N3 C16 170.1(2)
O1 Fe1 N3 C16 -88.82(19)
N1 Fe1 N3 C16 151.12(18)
S1 Fe1 N3 C16 32.7(2)
O3 S2 O1 Fe1 -77.79(16)
O2 S2 O1 Fe1 58.72(17)
C28 S2 O1 Fe1 170.81(16)
N2 Fe1 O1 S2 -31.12(15)
N3 Fe1 O1 S2 -106.80(14)
N1 Fe1 O1 S2 44.26(15)
S1 Fe1 O1 S2 130.45(12)
